data_4326779
loop_
_publ_author_name
'Amit Majumdar'
'R. H. Holm'

_publ_contact_author_address
;Department of Chemistry and Chemical Biology
Harvard University
12 Oxford Street
Cambridge, MA 02138
;
_publ_contact_author_email holm@chemistry.harvard.edu
_publ_contact_author_name 'Prof. Richard H. Holm'
_publ_contact_author_phone 617-496-3215
_publ_section_title
;
 Specific Incorporation of Chalcogenide Bridge Atoms in
 Molybdenum/Tungsten-Iron-Sulfur Single Cubane Clusters
;
_journal_name_full 'Inorganic Chemistry'
_journal_page_first 11242
_journal_page_last 11251
_journal_paper_doi 10.1021/ic2018117
_journal_volume 50
_journal_year 2011
_chemical_formula_moiety 'C36 H84 Fe6 Mo2 N6 Na2 S12 Se2, C4 H10 O'
_chemical_formula_sum 'C40 H94 Fe6 Mo2 N6 Na2 O S12 Se2'
_chemical_formula_weight 1790.93
_chemical_name_systematic
; 
 ? 
;
_space_group_IT_number 14
_symmetry_cell_setting monoclinic
_symmetry_space_group_name_Hall '-P 2yn'
_symmetry_space_group_name_H-M 'P 1 21/n 1'
_atom_sites_solution_hydrogens geom
_atom_sites_solution_primary direct
_atom_sites_solution_secondary difmap
_audit_creation_method SHELXL-97
_cell_angle_alpha 90.00
_cell_angle_beta 91.424(2)
_cell_angle_gamma 90.00
_cell_formula_units_Z 2
_cell_length_a 9.9215(10)
_cell_length_b 20.895(2)
_cell_length_c 17.3048(18)
_cell_measurement_reflns_used 22445
_cell_measurement_temperature 100(2)
_cell_measurement_theta_max 25.68
_cell_measurement_theta_min 2.275
_cell_volume 3586.3(6)
_computing_cell_refinement 'Saint v7.46A (Bruker-AXS,2009'
_computing_data_collection 'APEX2 v2009.3.0(Bruker-AXS,2009)'
_computing_data_reduction 'Saint v7.46A (Bruker-AXS,2009)'
_computing_molecular_graphics 'Bruker SHELXTL'
_computing_publication_material 'Bruker SHELXTL'
_computing_structure_refinement 'SHELXL-97 (Sheldrick, 2008)'
_computing_structure_solution 'SHELXS-97 (Sheldrick, 2008)'
_diffrn_ambient_temperature 100(2)
_diffrn_measured_fraction_theta_full 0.999
_diffrn_measured_fraction_theta_max 0.999
_diffrn_measurement_device_type 'CCD area detector'
_diffrn_measurement_method 'phi and omega scans'
_diffrn_radiation_monochromator graphite
_diffrn_radiation_source 'fine-focus sealed tube'
_diffrn_radiation_type MoK\a
_diffrn_radiation_wavelength 0.71073
_diffrn_reflns_av_R_equivalents 0.0335
_diffrn_reflns_av_sigmaI/netI 0.0181
_diffrn_reflns_limit_h_max 12
_diffrn_reflns_limit_h_min -12
_diffrn_reflns_limit_k_max 25
_diffrn_reflns_limit_k_min -25
_diffrn_reflns_limit_l_max 21
_diffrn_reflns_limit_l_min -21
_diffrn_reflns_number 54883
_diffrn_reflns_theta_full 25.69
_diffrn_reflns_theta_max 25.69
_diffrn_reflns_theta_min 1.53
_exptl_absorpt_coefficient_mu 2.925
_exptl_absorpt_correction_T_max 0.8441
_exptl_absorpt_correction_T_min 0.6362
_exptl_absorpt_correction_type multi-scan
_exptl_absorpt_process_details 'SADABS (Sheldrick, 2009)'
_exptl_crystal_colour 'dark green'
_exptl_crystal_density_diffrn 1.658
_exptl_crystal_description block
_exptl_crystal_F_000 906
_exptl_crystal_size_max 0.34
_exptl_crystal_size_mid 0.23
_exptl_crystal_size_min 0.12
_refine_diff_density_max 2.818
_refine_diff_density_min -3.046
_refine_diff_density_rms 0.207
_refine_ls_extinction_method none
_refine_ls_goodness_of_fit_ref 1.077
_refine_ls_hydrogen_treatment constr
_refine_ls_matrix_type full
_refine_ls_number_parameters 325
_refine_ls_number_reflns 6810
_refine_ls_number_restraints 2
_refine_ls_restrained_S_all 1.077
_refine_ls_R_factor_all 0.0721
_refine_ls_R_factor_gt 0.0683
_refine_ls_shift/su_max 0.001
_refine_ls_shift/su_mean 0.000
_refine_ls_structure_factor_coef Fsqd
_refine_ls_weighting_details 'calc w=1/[\s^2^(Fo^2^)+(0.0975P)^2^+48.8087P] where P=(Fo^2^+2Fc^2^)/3'
_refine_ls_weighting_scheme calc
_refine_ls_wR_factor_gt 0.1942
_refine_ls_wR_factor_ref 0.1972
_reflns_number_gt 6306
_reflns_number_total 6810
_reflns_threshold_expression >2sigma(I)
_cod_data_source_file ic2018117_si_002_13.cif
_cod_data_source_block 'data_AM77'
_cod_original_cell_volume 3586.4(6)
_cod_database_code 4326779

loop_
_symmetry_equiv_pos_as_xyz
'x, y, z'
'-x+1/2, y+1/2, -z+1/2'
'-x, -y, -z'
'x-1/2, -y-1/2, z-1/2'

loop_
_atom_site_label
_atom_site_type_symbol
_atom_site_fract_x
_atom_site_fract_y
_atom_site_fract_z
_atom_site_U_iso_or_equiv
_atom_site_adp_type
_atom_site_occupancy
_atom_site_symmetry_multiplicity
_atom_site_calc_flag
_atom_site_refinement_flags
_atom_site_disorder_group
Mo1 Mo 0.65130(5) 0.74768(3) 0.45945(3) 0.01558(18) Uani 1 1 d . .
Se1 Se 0.27579(10) 0.67399(6) 0.44631(7) 0.0547(3) Uani 1 1 d . .
Fe1 Fe 0.47348(10) 0.68218(5) 0.36851(6) 0.0227(3) Uani 1 1 d . .
Fe2 Fe 0.38324(9) 0.77546(5) 0.46342(6) 0.0214(3) Uani 1 1 d . .
Fe3 Fe 0.48157(10) 0.66131(5) 0.51942(6) 0.0244(3) Uani 1 1 d . .
S1 S 0.51294(16) 0.78848(8) 0.35908(10) 0.0194(4) Uani 1 1 d . .
S2 S 0.65005(17) 0.63770(9) 0.43581(11) 0.0231(4) Uani 1 1 d . .
S3 S 0.51742(17) 0.75991(9) 0.56851(10) 0.0223(4) Uani 1 1 d . .
S4 S 0.4294(3) 0.61577(12) 0.26591(17) 0.0584(8) Uani 1 1 d . .
S5 S 0.2508(2) 0.86248(10) 0.47514(12) 0.0319(5) Uani 1 1 d . .
S6 S 0.4755(3) 0.56984(12) 0.59027(19) 0.0546(7) Uani 1 1 d . .
Na1A Na 0.3758(7) 0.5420(3) 0.4209(7) 0.043(3) Uani 0.58(2) 1 d P 1
Na1B Na 0.3451(13) 0.5313(5) 0.3706(10) 0.049(5) Uani 0.42(2) 1 d P 2
O1 O 0.1560(16) 0.4907(6) 0.2994(8) 0.0584(8) Uani 0.50 1 d PD .
N1 N 0.8553(6) 0.7637(3) 0.3970(3) 0.0215(13) Uani 1 1 d . .
N2 N 0.8544(5) 0.7450(3) 0.5298(3) 0.0167(12) Uani 1 1 d . .
N3 N 0.7720(6) 0.8424(3) 0.4802(3) 0.0196(12) Uani 1 1 d . .
C1 C 0.9364(7) 0.7350(4) 0.4601(4) 0.0211(15) Uani 1 1 d . .
H1A H 1.0249 0.7565 0.4659 0.025 Uiso 1 1 calc R .
H1C H 0.9512 0.6888 0.4507 0.025 Uiso 1 1 calc R .
C2 C 0.8538(7) 0.8146(3) 0.5453(4) 0.0194(14) Uani 1 1 d . .
H2A H 0.9467 0.8320 0.5460 0.023 Uiso 1 1 calc R .
H2B H 0.8123 0.8239 0.5955 0.023 Uiso 1 1 calc R .
C3 C 0.8522(7) 0.8336(4) 0.4096(4) 0.0251(16) Uani 1 1 d . .
H3A H 0.8089 0.8557 0.3649 0.030 Uiso 1 1 calc R .
H3B H 0.9446 0.8507 0.4175 0.030 Uiso 1 1 calc R .
C4 C 0.9068(8) 0.7460(5) 0.3166(5) 0.036(2) Uani 1 1 d . .
C5 C 0.7982(9) 0.7599(6) 0.2575(5) 0.049(3) Uani 1 1 d . .
H5A H 0.7152 0.7379 0.2717 0.073 Uiso 1 1 calc R .
H5B H 0.8264 0.7449 0.2068 0.073 Uiso 1 1 calc R .
H5C H 0.7818 0.8062 0.2554 0.073 Uiso 1 1 calc R .
C6 C 1.0366(9) 0.7802(6) 0.3006(6) 0.049(3) Uani 1 1 d . .
H6A H 1.0193 0.8262 0.2956 0.073 Uiso 1 1 calc R .
H6B H 1.0736 0.7640 0.2524 0.073 Uiso 1 1 calc R .
H6C H 1.1014 0.7727 0.3433 0.073 Uiso 1 1 calc R .
C7 C 0.9382(9) 0.6736(5) 0.3134(6) 0.047(2) Uani 1 1 d . .
H7A H 1.0230 0.6650 0.3418 0.070 Uiso 1 1 calc R .
H7B H 0.9466 0.6604 0.2594 0.070 Uiso 1 1 calc R .
H7C H 0.8650 0.6496 0.3370 0.070 Uiso 1 1 calc R .
C8 C 0.9057(7) 0.7060(4) 0.5995(4) 0.0238(15) Uani 1 1 d . .
C9 C 0.8034(7) 0.7099(4) 0.6640(4) 0.0265(16) Uani 1 1 d . .
H9A H 0.7822 0.7548 0.6744 0.040 Uiso 1 1 calc R .
H9B H 0.8415 0.6901 0.7110 0.040 Uiso 1 1 calc R .
H9C H 0.7209 0.6872 0.6480 0.040 Uiso 1 1 calc R .
C10 C 1.0418(8) 0.7328(4) 0.6303(5) 0.0284(17) Uani 1 1 d . .
H10A H 1.1076 0.7318 0.5889 0.043 Uiso 1 1 calc R .
H10B H 1.0747 0.7065 0.6737 0.043 Uiso 1 1 calc R .
H10C H 1.0296 0.7770 0.6476 0.043 Uiso 1 1 calc R .
C11 C 0.9247(9) 0.6373(4) 0.5768(5) 0.0317(18) Uani 1 1 d . .
H11A H 0.8438 0.6221 0.5487 0.048 Uiso 1 1 calc R .
H11B H 0.9398 0.6113 0.6233 0.048 Uiso 1 1 calc R .
H11C H 1.0028 0.6337 0.5435 0.048 Uiso 1 1 calc R .
C12 C 0.7323(8) 0.9116(4) 0.4938(5) 0.0313(18) Uani 1 1 d . .
C13 C 0.6609(13) 0.9395(5) 0.4244(8) 0.064(4) Uani 1 1 d . .
H13A H 0.7261 0.9474 0.3838 0.096 Uiso 1 1 calc R .
H13B H 0.6181 0.9799 0.4386 0.096 Uiso 1 1 calc R .
H13C H 0.5920 0.9095 0.4053 0.096 Uiso 1 1 calc R .
C14 C 0.6322(11) 0.9147(5) 0.5596(8) 0.062(3) Uani 1 1 d . .
H14A H 0.5504 0.8909 0.5449 0.093 Uiso 1 1 calc R .
H14B H 0.6088 0.9594 0.5697 0.093 Uiso 1 1 calc R .
H14C H 0.6731 0.8957 0.6064 0.093 Uiso 1 1 calc R .
C15 C 0.8573(9) 0.9524(4) 0.5147(7) 0.047(3) Uani 1 1 d . .
H15A H 0.9062 0.9330 0.5587 0.071 Uiso 1 1 calc R .
H15B H 0.8288 0.9957 0.5284 0.071 Uiso 1 1 calc R .
H15C H 0.9164 0.9544 0.4702 0.071 Uiso 1 1 calc R .
C16 C 0.5867(15) 0.5784(7) 0.2444(9) 0.074(2) Uani 1 1 d . .
H16A H 0.6426 0.6084 0.2157 0.111 Uiso 1 1 calc R .
H16B H 0.5698 0.5401 0.2130 0.111 Uiso 1 1 calc R .
H16C H 0.6337 0.5663 0.2927 0.111 Uiso 1 1 calc R .
C17 C 0.2431(15) 0.8796(7) 0.5772(8) 0.074(2) Uani 1 1 d . .
H17A H 0.1841 0.9165 0.5852 0.111 Uiso 1 1 calc R .
H17B H 0.3339 0.8893 0.5977 0.111 Uiso 1 1 calc R .
H17C H 0.2073 0.8424 0.6042 0.111 Uiso 1 1 calc R .
C18 C 0.3296(15) 0.5779(6) 0.6468(9) 0.074(2) Uani 1 1 d . .
H18A H 0.2831 0.6178 0.6332 0.111 Uiso 1 1 calc R .
H18B H 0.3562 0.5786 0.7018 0.111 Uiso 1 1 calc R .
H18C H 0.2691 0.5416 0.6368 0.111 Uiso 1 1 calc R .
C19 C 0.303(2) 0.4456(9) 0.2159(13) 0.0584(8) Uani 0.50 1 d PD .
H19A H 0.3165 0.4258 0.1653 0.088 Uiso 0.50 1 calc PR .
H19B H 0.3349 0.4164 0.2568 0.088 Uiso 0.50 1 calc PR .
H19C H 0.3539 0.4857 0.2193 0.088 Uiso 0.50 1 calc PR .
C20 C 0.150(2) 0.4597(9) 0.2260(12) 0.0584(8) Uani 0.50 1 d PD .
H20A H 0.1136 0.4882 0.1848 0.070 Uiso 0.50 1 calc PR .
H20B H 0.0961 0.4198 0.2273 0.070 Uiso 0.50 1 calc PR .
C21 C 0.020(2) 0.5120(9) 0.3125(12) 0.0584(8) Uani 0.50 1 d PD .
H21A H -0.0464 0.4786 0.2972 0.070 Uiso 0.50 1 calc PR .
H21B H -0.0007 0.5516 0.2832 0.070 Uiso 0.50 1 calc PR .
C22 C 0.018(3) 0.5250(9) 0.4044(12) 0.0584(8) Uani 0.50 1 d PD .
H22A H -0.0165 0.5682 0.4140 0.088 Uiso 0.50 1 calc PR .
H1B H 0.1094 0.5211 0.4264 0.088 Uiso 0.50 1 calc PR .
H22B H -0.0409 0.4935 0.4288 0.088 Uiso 0.50 1 calc PR .

loop_
_atom_site_aniso_label
_atom_site_aniso_U_11
_atom_site_aniso_U_22
_atom_site_aniso_U_33
_atom_site_aniso_U_23
_atom_site_aniso_U_13
_atom_site_aniso_U_12
Mo1 0.0079(3) 0.0225(3) 0.0162(3) 0.0017(2) -0.0010(2) -0.0002(2)
Se1 0.0275(5) 0.0716(8) 0.0649(7) 0.0139(6) -0.0017(4) -0.0059(5)
Fe1 0.0170(5) 0.0244(5) 0.0262(5) 0.0028(4) -0.0070(4) -0.0050(4)
Fe2 0.0089(5) 0.0298(6) 0.0253(5) 0.0048(4) -0.0009(4) 0.0011(4)
Fe3 0.0149(5) 0.0305(6) 0.0280(6) 0.0072(4) 0.0012(4) -0.0019(4)
S1 0.0135(8) 0.0245(9) 0.0199(8) 0.0047(7) -0.0043(6) -0.0024(6)
S2 0.0162(8) 0.0250(9) 0.0280(9) 0.0005(7) -0.0026(7) 0.0024(7)
S3 0.0137(8) 0.0331(10) 0.0201(8) 0.0036(7) 0.0023(6) 0.0038(7)
S4 0.086(2) 0.0257(11) 0.0610(16) -0.0097(10) -0.0418(15) 0.0016(11)
S5 0.0223(9) 0.0348(11) 0.0386(11) 0.0034(9) -0.0022(8) 0.0111(8)
S6 0.0475(14) 0.0361(13) 0.081(2) 0.0280(13) 0.0222(13) 0.0084(11)
Na1A 0.045(4) 0.034(4) 0.048(7) 0.004(3) -0.009(3) -0.007(3)
Na1B 0.058(7) 0.032(5) 0.058(11) 0.004(5) 0.013(7) 0.000(4)
O1 0.086(2) 0.0257(11) 0.0610(16) -0.0097(10) -0.0418(15) 0.0016(11)
N1 0.008(3) 0.041(4) 0.016(3) -0.001(3) 0.000(2) -0.006(2)
N2 0.009(3) 0.025(3) 0.016(3) -0.001(2) -0.001(2) 0.003(2)
N3 0.012(3) 0.023(3) 0.024(3) 0.001(2) -0.002(2) -0.002(2)
C1 0.007(3) 0.035(4) 0.021(3) -0.005(3) 0.000(2) 0.003(3)
C2 0.010(3) 0.024(4) 0.023(3) -0.003(3) -0.004(3) 0.001(3)
C3 0.010(3) 0.035(4) 0.030(4) 0.007(3) -0.002(3) -0.004(3)
C4 0.013(4) 0.075(7) 0.022(4) -0.006(4) 0.004(3) -0.001(4)
C5 0.024(4) 0.098(9) 0.024(4) -0.001(5) -0.001(3) -0.001(5)
C6 0.020(4) 0.091(8) 0.036(5) -0.001(5) 0.011(4) -0.010(5)
C7 0.030(5) 0.072(7) 0.038(5) -0.023(5) 0.002(4) 0.004(4)
C8 0.019(3) 0.028(4) 0.024(4) 0.005(3) -0.006(3) 0.003(3)
C9 0.019(4) 0.038(4) 0.022(4) 0.007(3) -0.003(3) 0.002(3)
C10 0.019(4) 0.039(4) 0.027(4) 0.004(3) -0.007(3) 0.004(3)
C11 0.036(4) 0.029(4) 0.029(4) 0.002(3) -0.011(3) 0.008(3)
C12 0.022(4) 0.023(4) 0.049(5) 0.003(3) -0.008(3) 0.000(3)
C13 0.066(7) 0.037(6) 0.087(9) 0.000(6) -0.045(7) 0.013(5)
C14 0.043(6) 0.032(5) 0.112(10) -0.010(6) 0.030(6) 0.005(4)
C15 0.025(4) 0.027(4) 0.090(8) -0.012(5) -0.004(5) -0.006(4)
C16 0.088(6) 0.056(4) 0.080(5) 0.005(4) 0.025(4) 0.005(4)
C17 0.088(6) 0.056(4) 0.080(5) 0.005(4) 0.025(4) 0.005(4)
C18 0.088(6) 0.056(4) 0.080(5) 0.005(4) 0.025(4) 0.005(4)
C19 0.086(2) 0.0257(11) 0.0610(16) -0.0097(10) -0.0418(15) 0.0016(11)
C20 0.086(2) 0.0257(11) 0.0610(16) -0.0097(10) -0.0418(15) 0.0016(11)
C21 0.086(2) 0.0257(11) 0.0610(16) -0.0097(10) -0.0418(15) 0.0016(11)
C22 0.086(2) 0.0257(11) 0.0610(16) -0.0097(10) -0.0418(15) 0.0016(11)

loop_
_atom_type_symbol
_atom_type_description
_atom_type_scat_dispersion_real
_atom_type_scat_dispersion_imag
_atom_type_scat_source
C C 0.0033 0.0016 'International Tables Vol C Tables 4.2.6.8 and 6.1.1.4'
H H 0.0000 0.0000 'International Tables Vol C Tables 4.2.6.8 and 6.1.1.4'
N N 0.0061 0.0033 'International Tables Vol C Tables 4.2.6.8 and 6.1.1.4'
O O 0.0106 0.0060 'International Tables Vol C Tables 4.2.6.8 and 6.1.1.4'
S S 0.1246 0.1234 'International Tables Vol C Tables 4.2.6.8 and 6.1.1.4'
Fe Fe 0.3463 0.8444 'International Tables Vol C Tables 4.2.6.8 and 6.1.1.4'
Se Se -0.0929 2.2259 'International Tables Vol C Tables 4.2.6.8 and 6.1.1.4'
Mo Mo -1.6832 0.6857 'International Tables Vol C Tables 4.2.6.8 and 6.1.1.4'
Na Na 0.0362 0.0249 'International Tables Vol C Tables 4.2.6.8 and 6.1.1.4'

loop_
_geom_angle_atom_site_label_1
_geom_angle_atom_site_label_2
_geom_angle_atom_site_label_3
_geom_angle
_geom_angle_site_symmetry_1
_geom_angle_site_symmetry_3
N2 Mo1 S2 93.92(15) . .
N2 Mo1 N3 60.5(2) . .
S2 Mo1 N3 149.48(15) . .
N2 Mo1 N1 59.9(2) . .
S2 Mo1 N1 93.49(17) . .
N3 Mo1 N1 60.3(2) . .
N2 Mo1 S1 151.41(15) . .
S2 Mo1 S1 103.15(7) . .
N3 Mo1 S1 95.39(15) . .
N1 Mo1 S1 95.89(15) . .
N2 Mo1 S3 94.71(15) . .
S2 Mo1 S3 104.32(7) . .
N3 Mo1 S3 94.73(16) . .
N1 Mo1 S3 150.21(15) . .
S1 Mo1 S3 102.89(6) . .
N2 Mo1 Fe3 108.88(15) . .
S2 Mo1 Fe3 53.65(5) . .
N3 Mo1 Fe3 146.24(15) . .
N1 Mo1 Fe3 146.02(17) . .
S1 Mo1 Fe3 99.71(5) . .
S3 Mo1 Fe3 52.54(5) . .
N2 Mo1 Fe1 146.58(15) . .
S2 Mo1 Fe1 53.10(5) . .
N3 Mo1 Fe1 147.34(15) . .
N1 Mo1 Fe1 111.23(15) . .
S1 Mo1 Fe1 52.60(5) . .
S3 Mo1 Fe1 98.55(5) . .
Fe3 Mo1 Fe1 58.70(3) . .
N2 Mo1 Fe2 145.54(14) . .
S2 Mo1 Fe2 102.31(5) . .
N3 Mo1 Fe2 108.21(15) . .
N1 Mo1 Fe2 146.75(16) . .
S1 Mo1 Fe2 52.26(5) . .
S3 Mo1 Fe2 52.02(5) . .
Fe3 Mo1 Fe2 60.86(3) . .
Fe1 Mo1 Fe2 59.99(4) . .
Fe2 Se1 Fe3 70.12(5) . .
Fe2 Se1 Fe1 68.88(5) . .
Fe3 Se1 Fe1 66.90(4) . .
Fe2 Se1 Na1A 133.91(15) . .
Fe3 Se1 Na1A 72.00(19) . .
Fe1 Se1 Na1A 72.77(15) . .
Fe2 Se1 Na1B 138.29(19) . .
Fe3 Se1 Na1B 85.8(3) . .
Fe1 Se1 Na1B 70.47(17) . .
Na1A Se1 Na1B 15.8(2) . .
S1 Fe1 S2 107.77(7) . .
S1 Fe1 S4 124.75(10) . .
S2 Fe1 S4 106.21(9) . .
S1 Fe1 Se1 104.74(7) . .
S2 Fe1 Se1 108.14(7) . .
S4 Fe1 Se1 104.35(11) . .
S1 Fe1 Fe3 103.41(6) . .
S2 Fe1 Fe3 54.84(6) . .
S4 Fe1 Fe3 131.80(9) . .
Se1 Fe1 Fe3 56.14(4) . .
S1 Fe1 Mo1 55.52(5) . .
S2 Fe1 Mo1 55.04(5) . .
S4 Fe1 Mo1 150.18(10) . .
Se1 Fe1 Mo1 103.80(5) . .
Fe3 Fe1 Mo1 60.41(3) . .
S1 Fe1 Fe2 53.05(5) . .
S2 Fe1 Fe2 104.16(6) . .
S4 Fe1 Fe2 147.74(9) . .
Se1 Fe1 Fe2 55.14(4) . .
Fe3 Fe1 Fe2 61.56(4) . .
Mo1 Fe1 Fe2 60.34(3) . .
S1 Fe1 Na1A 165.2(2) . .
S2 Fe1 Na1A 73.63(16) . .
S4 Fe1 Na1A 67.3(2) . .
Se1 Fe1 Na1A 61.59(16) . .
Fe3 Fe1 Na1A 64.8(2) . .
Mo1 Fe1 Na1A 119.5(2) . .
Fe2 Fe1 Na1A 112.11(19) . .
S1 Fe1 Na1B 167.6(2) . .
S2 Fe1 Na1B 84.3(3) . .
S4 Fe1 Na1B 51.8(3) . .
Se1 Fe1 Na1B 67.56(19) . .
Fe3 Fe1 Na1B 80.7(3) . .
Mo1 Fe1 Na1B 134.5(3) . .
Fe2 Fe1 Na1B 122.0(2) . .
Na1A Fe1 Na1B 16.1(2) . .
S3 Fe2 S5 112.21(9) . .
S3 Fe2 S1 109.02(7) . .
S5 Fe2 S1 108.62(8) . .
S3 Fe2 Se1 103.02(7) . .
S5 Fe2 Se1 117.88(7) . .
S1 Fe2 Se1 105.62(7) . .
S3 Fe2 Fe1 100.83(6) . .
S5 Fe2 Fe1 146.59(7) . .
S1 Fe2 Fe1 53.14(5) . .
Se1 Fe2 Fe1 55.98(4) . .
S3 Fe2 Mo1 55.35(5) . .
S5 Fe2 Mo1 138.17(7) . .
S1 Fe2 Mo1 55.24(5) . .
Se1 Fe2 Mo1 103.93(5) . .
Fe1 Fe2 Mo1 59.67(3) . .
S3 Fe2 Fe3 52.50(6) . .
S5 Fe2 Fe3 150.65(8) . .
S1 Fe2 Fe3 100.51(6) . .
Se1 Fe2 Fe3 54.96(4) . .
Fe1 Fe2 Fe3 58.00(4) . .
Mo1 Fe2 Fe3 59.01(3) . .
S3 Fe3 S6 124.87(11) . .
S3 Fe3 S2 108.91(8) . .
S6 Fe3 S2 100.90(9) . .
S3 Fe3 Se1 102.89(7) . .
S6 Fe3 Se1 110.19(9) . .
S2 Fe3 Se1 108.46(7) . .
S3 Fe3 Fe1 102.82(6) . .
S6 Fe3 Fe1 132.09(10) . .
S2 Fe3 Fe1 54.35(5) . .
Se1 Fe3 Fe1 56.96(4) . .
S3 Fe3 Mo1 55.83(5) . .
S6 Fe3 Mo1 142.81(8) . .
S2 Fe3 Mo1 55.12(5) . .
Se1 Fe3 Mo1 104.82(5) . .
Fe1 Fe3 Mo1 60.89(3) . .
S3 Fe3 Fe2 52.41(5) . .
S6 Fe3 Fe2 155.16(8) . .
S2 Fe3 Fe2 102.86(6) . .
Se1 Fe3 Fe2 54.92(4) . .
Fe1 Fe3 Fe2 60.44(4) . .
Mo1 Fe3 Fe2 60.12(3) . .
S3 Fe3 Na1A 164.74(16) . .
S6 Fe3 Na1A 67.51(19) . .
S2 Fe3 Na1A 74.29(15) . .
Se1 Fe3 Na1A 62.44(14) . .
Fe1 Fe3 Na1A 66.36(17) . .
Mo1 Fe3 Na1A 121.28(17) . .
Fe2 Fe3 Na1A 112.45(15) . .
Fe2 S1 Fe1 73.81(6) . .
Fe2 S1 Mo1 72.49(6) . .
Fe1 S1 Mo1 71.88(6) . .
Fe1 S2 Fe3 70.80(6) . .
Fe1 S2 Mo1 71.86(6) . .
Fe3 S2 Mo1 71.23(6) . .
Fe1 S2 Na1A 66.11(14) . .
Fe3 S2 Na1A 64.99(19) . .
Mo1 S2 Na1A 126.61(14) . .
Fe2 S3 Fe3 75.09(7) . .
Fe2 S3 Mo1 72.63(6) . .
Fe3 S3 Mo1 71.63(6) . .
C16 S4 Fe1 105.9(5) . .
C16 S4 Na1B 98.2(5) . .
Fe1 S4 Na1B 86.1(4) . .
C16 S4 Na1A 97.5(5) . .
Fe1 S4 Na1A 70.7(2) . .
Na1B S4 Na1A 16.1(3) . .
C17 S5 Fe2 106.7(5) . .
C18 S6 Fe3 104.5(5) . .
C18 S6 Na1A 124.1(5) . 3_666
Fe3 S6 Na1A 130.5(2) . 3_666
C18 S6 Na1B 117.0(5) . 3_666
Fe3 S6 Na1B 137.0(2) . 3_666
Na1A S6 Na1B 19.3(3) 3_666 3_666
C18 S6 Na1A 107.0(6) . .
Fe3 S6 Na1A 70.28(15) . .
Na1A S6 Na1A 86.2(3) 3_666 .
Na1B S6 Na1A 105.5(4) 3_666 .
S6 Na1A Se1 166.9(3) 3_666 .
S6 Na1A S6 93.8(3) 3_666 .
Se1 Na1A S6 77.7(3) . .
S6 Na1A S4 104.6(3) 3_666 .
Se1 Na1A S4 74.67(17) . .
S6 Na1A S4 130.6(3) . .
S6 Na1A Fe3 121.9(3) 3_666 .
Se1 Na1A Fe3 45.56(14) . .
S6 Na1A Fe3 42.21(16) . .
S4 Na1A Fe3 90.71(17) . .
S6 Na1A Fe1 125.6(3) 3_666 .
Se1 Na1A Fe1 45.65(10) . .
S6 Na1A Fe1 90.2(2) . .
S4 Na1A Fe1 42.04(10) . .
Fe3 Na1A Fe1 48.81(12) . .
S6 Na1A S2 94.3(2) 3_666 .
Se1 Na1A S2 73.17(17) . .
S6 Na1A S2 65.4(2) . .
S4 Na1A S2 67.85(14) . .
Fe3 Na1A S2 40.72(11) . .
Fe1 Na1A S2 40.26(9) . .
S6 Na1A Na1A 50.53(17) 3_666 3_666
Se1 Na1A Na1A 120.3(5) . 3_666
S6 Na1A Na1A 43.2(2) . 3_666
S4 Na1A Na1A 132.6(3) . 3_666
Fe3 Na1A Na1A 77.9(3) . 3_666
Fe1 Na1A Na1A 113.8(3) . 3_666
S2 Na1A Na1A 74.3(2) . 3_666
O1 Na1B S4 98.1(7) . .
O1 Na1B S6 109.9(5) . 3_666
S4 Na1B S6 116.6(4) . 3_666
O1 Na1B Se1 110.8(5) . .
S4 Na1B Se1 75.4(2) . .
S6 Na1B Se1 135.0(7) 3_666 .
O1 Na1B Fe1 128.1(6) . .
S4 Na1B Fe1 42.15(16) . .
S6 Na1B Fe1 117.4(5) 3_666 .
Se1 Na1B Fe1 41.97(15) . .
C20 O1 C21 105.2(15) . .
C20 O1 Na1B 129.7(13) . .
C21 O1 Na1B 122.5(10) . .
C1 N1 C3 107.9(6) . .
C1 N1 C4 112.7(6) . .
C3 N1 C4 112.3(6) . .
C1 N1 Mo1 93.5(4) . .
C3 N1 Mo1 93.0(4) . .
C4 N1 Mo1 133.9(5) . .
C2 N2 C1 106.9(5) . .
C2 N2 C8 112.4(5) . .
C1 N2 C8 112.7(5) . .
C2 N2 Mo1 93.7(4) . .
C1 N2 Mo1 93.7(4) . .
C8 N2 Mo1 133.7(4) . .
C3 N3 C2 106.3(5) . .
C3 N3 C12 113.0(6) . .
C2 N3 C12 113.0(6) . .
C3 N3 Mo1 93.0(4) . .
C2 N3 Mo1 93.1(4) . .
C12 N3 Mo1 134.2(4) . .
N1 C1 N2 104.2(5) . .
N1 C1 H1A 110.9 . .
N2 C1 H1A 110.9 . .
N1 C1 H1C 110.9 . .
N2 C1 H1C 110.9 . .
H1A C1 H1C 108.9 . .
N2 C2 N3 104.4(5) . .
N2 C2 H2A 110.9 . .
N3 C2 H2A 110.9 . .
N2 C2 H2B 110.9 . .
N3 C2 H2B 110.9 . .
H2A C2 H2B 108.9 . .
N1 C3 N3 104.9(6) . .
N1 C3 H3A 110.8 . .
N3 C3 H3A 110.8 . .
N1 C3 H3B 110.8 . .
N3 C3 H3B 110.8 . .
H3A C3 H3B 108.8 . .
C5 C4 C6 112.8(8) . .
C5 C4 N1 108.7(7) . .
C6 C4 N1 111.0(7) . .
C5 C4 C7 107.9(8) . .
C6 C4 C7 106.5(8) . .
N1 C4 C7 109.9(7) . .
C4 C5 H5A 109.5 . .
C4 C5 H5B 109.5 . .
H5A C5 H5B 109.5 . .
C4 C5 H5C 109.5 . .
H5A C5 H5C 109.5 . .
H5B C5 H5C 109.5 . .
C4 C6 H6A 109.5 . .
C4 C6 H6B 109.5 . .
H6A C6 H6B 109.5 . .
C4 C6 H6C 109.5 . .
H6A C6 H6C 109.5 . .
H6B C6 H6C 109.5 . .
C4 C7 H7A 109.5 . .
C4 C7 H7B 109.5 . .
H7A C7 H7B 109.5 . .
C4 C7 H7C 109.5 . .
H7A C7 H7C 109.5 . .
H7B C7 H7C 109.5 . .
C11 C8 C9 109.4(7) . .
C11 C8 N2 110.0(6) . .
C9 C8 N2 109.5(6) . .
C11 C8 C10 108.8(6) . .
C9 C8 C10 108.7(6) . .
N2 C8 C10 110.5(6) . .
C8 C9 H9A 109.5 . .
C8 C9 H9B 109.5 . .
H9A C9 H9B 109.5 . .
C8 C9 H9C 109.5 . .
H9A C9 H9C 109.5 . .
H9B C9 H9C 109.5 . .
C8 C10 H10A 109.5 . .
C8 C10 H10B 109.5 . .
H10A C10 H10B 109.5 . .
C8 C10 H10C 109.5 . .
H10A C10 H10C 109.5 . .
H10B C10 H10C 109.5 . .
C8 C11 H11A 109.5 . .
C8 C11 H11B 109.5 . .
H11A C11 H11B 109.5 . .
C8 C11 H11C 109.5 . .
H11A C11 H11C 109.5 . .
H11B C11 H11C 109.5 . .
C13 C12 N3 111.4(7) . .
C13 C12 C14 106.1(9) . .
N3 C12 C14 109.3(7) . .
C13 C12 C15 109.5(8) . .
N3 C12 C15 110.7(6) . .
C14 C12 C15 109.6(8) . .
C12 C13 H13A 109.5 . .
C12 C13 H13B 109.5 . .
H13A C13 H13B 109.5 . .
C12 C13 H13C 109.5 . .
H13A C13 H13C 109.5 . .
H13B C13 H13C 109.5 . .
C12 C14 H14A 109.5 . .
C12 C14 H14B 109.5 . .
H14A C14 H14B 109.5 . .
C12 C14 H14C 109.5 . .
H14A C14 H14C 109.5 . .
H14B C14 H14C 109.5 . .
C12 C15 H15A 109.5 . .
C12 C15 H15B 109.5 . .
H15A C15 H15B 109.5 . .
C12 C15 H15C 109.5 . .
H15A C15 H15C 109.5 . .
H15B C15 H15C 109.5 . .
S4 C16 H16A 109.5 . .
S4 C16 H16B 109.5 . .
H16A C16 H16B 109.5 . .
S4 C16 H16C 109.5 . .
H16A C16 H16C 109.5 . .
H16B C16 H16C 109.5 . .
S5 C17 H17A 109.5 . .
S5 C17 H17B 109.5 . .
H17A C17 H17B 109.5 . .
S5 C17 H17C 109.5 . .
H17A C17 H17C 109.5 . .
H17B C17 H17C 109.5 . .
S6 C18 H18A 109.5 . .
S6 C18 H18B 109.5 . .
H18A C18 H18B 109.5 . .
S6 C18 H18C 109.5 . .
H18A C18 H18C 109.5 . .
H18B C18 H18C 109.5 . .
C20 C19 H19A 109.5 . .
C20 C19 H19B 109.5 . .
H19A C19 H19B 109.5 . .
C20 C19 H19C 109.5 . .
H19A C19 H19C 109.5 . .
H19B C19 H19C 109.5 . .
O1 C20 C19 99.6(15) . .
O1 C20 H20A 111.9 . .
C19 C20 H20A 111.9 . .
O1 C20 H20B 111.9 . .
C19 C20 H20B 111.9 . .
H20A C20 H20B 109.6 . .
O1 C21 C22 104.0(16) . .
O1 C21 H21A 111.0 . .
C22 C21 H21A 111.0 . .
O1 C21 H21B 111.0 . .
C22 C21 H21B 111.0 . .
H21A C21 H21B 109.0 . .
C21 C22 H22A 109.5 . .
C21 C22 H1B 109.5 . .
H22A C22 H1B 109.5 . .
C21 C22 H22B 109.5 . .
H22A C22 H22B 109.5 . .
H1B C22 H22B 109.5 . .

loop_
_geom_bond_atom_site_label_1
_geom_bond_atom_site_label_2
_geom_bond_distance
_geom_bond_site_symmetry_2
Mo1 N2 2.328(5) .
Mo1 S2 2.3341(19) .
Mo1 N3 2.335(6) .
Mo1 N1 2.342(6) .
Mo1 S1 2.3473(17) .
Mo1 S3 2.3485(18) .
Mo1 Fe3 2.6939(12) .
Mo1 Fe1 2.7065(12) .
Mo1 Fe2 2.7247(11) .
Se1 Fe2 2.3883(16) .
Se1 Fe3 2.3897(15) .
Se1 Fe1 2.4125(15) .
Se1 Na1A 2.967(8) .
Se1 Na1B 3.334(12) .
Fe1 S1 2.262(2) .
Fe1 S2 2.278(2) .
Fe1 S4 2.287(3) .
Fe1 Fe3 2.6470(15) .
Fe1 Fe2 2.7150(16) .
Fe1 Na1A 3.222(6) .
Fe1 Na1B 3.400(11) .
Fe2 S3 2.250(2) .
Fe2 S5 2.255(2) .
Fe2 S1 2.259(2) .
Fe2 Fe3 2.7446(15) .
Fe3 S3 2.253(2) .
Fe3 S6 2.272(3) .
Fe3 S2 2.292(2) .
Fe3 Na1A 3.183(10) .
S2 Na1A 3.381(8) .
S4 C16 1.792(14) .
S4 Na1B 2.678(11) .
S4 Na1A 3.150(10) .
S5 C17 1.806(14) .
S6 C18 1.775(13) .
S6 Na1A 2.773(8) 3_666
S6 Na1B 2.835(12) 3_666
S6 Na1A 3.124(12) .
Na1A S6 2.773(8) 3_666
Na1A Na1A 4.039(18) 3_666
Na1B O1 2.38(2) .
Na1B S6 2.835(12) 3_666
O1 C20 1.426(19) .
O1 C21 1.45(2) .
N1 C1 1.469(9) .
N1 C3 1.477(10) .
N1 C4 1.538(10) .
N2 C2 1.480(9) .
N2 C1 1.486(9) .
N2 C8 1.533(9) .
N3 C3 1.486(9) .
N3 C2 1.490(9) .
N3 C12 1.519(10) .
C1 H1A 0.9900 .
C1 H1C 0.9900 .
C2 H2A 0.9900 .
C2 H2B 0.9900 .
C3 H3A 0.9900 .
C3 H3B 0.9900 .
C4 C5 1.495(12) .
C4 C6 1.504(12) .
C4 C7 1.545(15) .
C5 H5A 0.9800 .
C5 H5B 0.9800 .
C5 H5C 0.9800 .
C6 H6A 0.9800 .
C6 H6B 0.9800 .
C6 H6C 0.9800 .
C7 H7A 0.9800 .
C7 H7B 0.9800 .
C7 H7C 0.9800 .
C8 C11 1.501(11) .
C8 C9 1.529(10) .
C8 C10 1.544(10) .
C9 H9A 0.9800 .
C9 H9B 0.9800 .
C9 H9C 0.9800 .
C10 H10A 0.9800 .
C10 H10B 0.9800 .
C10 H10C 0.9800 .
C11 H11A 0.9800 .
C11 H11B 0.9800 .
C11 H11C 0.9800 .
C12 C13 1.498(13) .
C12 C14 1.531(14) .
C12 C15 1.540(11) .
C13 H13A 0.9800 .
C13 H13B 0.9800 .
C13 H13C 0.9800 .
C14 H14A 0.9800 .
C14 H14B 0.9800 .
C14 H14C 0.9800 .
C15 H15A 0.9800 .
C15 H15B 0.9800 .
C15 H15C 0.9800 .
C16 H16A 0.9800 .
C16 H16B 0.9800 .
C16 H16C 0.9800 .
C17 H17A 0.9800 .
C17 H17B 0.9800 .
C17 H17C 0.9800 .
C18 H18A 0.9800 .
C18 H18B 0.9800 .
C18 H18C 0.9800 .
C19 C20 1.56(2) .
C19 H19A 0.9800 .
C19 H19B 0.9800 .
C19 H19C 0.9800 .
C20 H20A 0.9900 .
C20 H20B 0.9900 .
C21 C22 1.61(2) .
C21 H21A 0.9900 .
C21 H21B 0.9900 .
C22 H22A 0.9800 .
C22 H1B 0.9800 .
C22 H22B 0.9800 .

loop_
_geom_torsion_atom_site_label_1
_geom_torsion_atom_site_label_2
_geom_torsion_atom_site_label_3
_geom_torsion_atom_site_label_4
_geom_torsion
_geom_torsion_site_symmetry_1
_geom_torsion_site_symmetry_4
Fe2 Se1 Fe1 S1 -19.83(6) . .
Fe3 Se1 Fe1 S1 -96.44(7) . .
Na1A Se1 Fe1 S1 -173.8(2) . .
Na1B Se1 Fe1 S1 169.7(3) . .
Fe2 Se1 Fe1 S2 94.90(7) . .
Fe3 Se1 Fe1 S2 18.29(7) . .
Na1A Se1 Fe1 S2 -59.0(2) . .
Na1B Se1 Fe1 S2 -75.6(3) . .
Fe2 Se1 Fe1 S4 -152.33(8) . .
Fe3 Se1 Fe1 S4 131.06(9) . .
Na1A Se1 Fe1 S4 53.7(2) . .
Na1B Se1 Fe1 S4 37.2(3) . .
Fe2 Se1 Fe1 Fe3 76.61(5) . .
Na1A Se1 Fe1 Fe3 -77.3(2) . .
Na1B Se1 Fe1 Fe3 -93.9(3) . .
Fe2 Se1 Fe1 Mo1 37.61(4) . .
Fe3 Se1 Fe1 Mo1 -39.00(5) . .
Na1A Se1 Fe1 Mo1 -116.3(2) . .
Na1B Se1 Fe1 Mo1 -132.8(3) . .
Fe3 Se1 Fe1 Fe2 -76.61(5) . .
Na1A Se1 Fe1 Fe2 -153.9(2) . .
Na1B Se1 Fe1 Fe2 -170.5(3) . .
Fe2 Se1 Fe1 Na1A 153.9(2) . .
Fe3 Se1 Fe1 Na1A 77.3(2) . .
Na1B Se1 Fe1 Na1A -16.5(2) . .
Fe2 Se1 Fe1 Na1B 170.5(3) . .
Fe3 Se1 Fe1 Na1B 93.9(3) . .
Na1A Se1 Fe1 Na1B 16.5(2) . .
N2 Mo1 Fe1 S1 -148.0(3) . .
S2 Mo1 Fe1 S1 -158.75(9) . .
N3 Mo1 Fe1 S1 -13.2(3) . .
N1 Mo1 Fe1 S1 -80.88(18) . .
S3 Mo1 Fe1 S1 99.72(8) . .
Fe3 Mo1 Fe1 S1 135.51(7) . .
Fe2 Mo1 Fe1 S1 63.38(6) . .
N2 Mo1 Fe1 S2 10.7(3) . .
N3 Mo1 Fe1 S2 145.6(3) . .
N1 Mo1 Fe1 S2 77.87(19) . .
S1 Mo1 Fe1 S2 158.75(9) . .
S3 Mo1 Fe1 S2 -101.53(8) . .
Fe3 Mo1 Fe1 S2 -65.74(7) . .
Fe2 Mo1 Fe1 S2 -137.86(7) . .
N2 Mo1 Fe1 S4 -46.9(3) . .
S2 Mo1 Fe1 S4 -57.67(17) . .
N3 Mo1 Fe1 S4 87.9(3) . .
N1 Mo1 Fe1 S4 20.2(2) . .
S1 Mo1 Fe1 S4 101.08(18) . .
S3 Mo1 Fe1 S4 -159.20(17) . .
Fe3 Mo1 Fe1 S4 -123.41(17) . .
Fe2 Mo1 Fe1 S4 164.46(17) . .
N2 Mo1 Fe1 Se1 113.4(3) . .
S2 Mo1 Fe1 Se1 102.67(8) . .
N3 Mo1 Fe1 Se1 -111.8(3) . .
N1 Mo1 Fe1 Se1 -179.45(18) . .
S1 Mo1 Fe1 Se1 -98.58(7) . .
S3 Mo1 Fe1 Se1 1.15(7) . .
Fe3 Mo1 Fe1 Se1 36.94(5) . .
Fe2 Mo1 Fe1 Se1 -35.19(5) . .
N2 Mo1 Fe1 Fe3 76.5(3) . .
S2 Mo1 Fe1 Fe3 65.74(7) . .
N3 Mo1 Fe1 Fe3 -148.7(3) . .
N1 Mo1 Fe1 Fe3 143.61(18) . .
S1 Mo1 Fe1 Fe3 -135.51(7) . .
S3 Mo1 Fe1 Fe3 -35.79(6) . .
Fe2 Mo1 Fe1 Fe3 -72.13(4) . .
N2 Mo1 Fe1 Fe2 148.6(3) . .
S2 Mo1 Fe1 Fe2 137.86(7) . .
N3 Mo1 Fe1 Fe2 -76.6(3) . .
N1 Mo1 Fe1 Fe2 -144.26(18) . .
S1 Mo1 Fe1 Fe2 -63.38(6) . .
S3 Mo1 Fe1 Fe2 36.34(6) . .
Fe3 Mo1 Fe1 Fe2 72.13(4) . .
N2 Mo1 Fe1 Na1A 48.5(3) . .
S2 Mo1 Fe1 Na1A 37.76(19) . .
N3 Mo1 Fe1 Na1A -176.7(3) . .
N1 Mo1 Fe1 Na1A 115.6(2) . .
S1 Mo1 Fe1 Na1A -163.49(19) . .
S3 Mo1 Fe1 Na1A -63.77(19) . .
Fe3 Mo1 Fe1 Na1A -27.98(18) . .
Fe2 Mo1 Fe1 Na1A -100.11(18) . .
N2 Mo1 Fe1 Na1B 41.4(4) . .
S2 Mo1 Fe1 Na1B 30.7(3) . .
N3 Mo1 Fe1 Na1B 176.3(4) . .
N1 Mo1 Fe1 Na1B 108.6(3) . .
S1 Mo1 Fe1 Na1B -170.5(3) . .
S3 Mo1 Fe1 Na1B -70.8(3) . .
Fe3 Mo1 Fe1 Na1B -35.0(3) . .
Fe2 Mo1 Fe1 Na1B -107.2(3) . .
Fe3 Se1 Fe2 S3 -22.31(6) . .
Fe1 Se1 Fe2 S3 -94.39(6) . .
Na1A Se1 Fe2 S3 -58.8(3) . .
Na1B Se1 Fe2 S3 -80.8(5) . .
Fe3 Se1 Fe2 S5 -146.44(9) . .
Fe1 Se1 Fe2 S5 141.47(8) . .
Na1A Se1 Fe2 S5 177.1(3) . .
Na1B Se1 Fe2 S5 155.0(5) . .
Fe3 Se1 Fe2 S1 92.02(6) . .
Fe1 Se1 Fe2 S1 19.94(6) . .
Na1A Se1 Fe2 S1 55.6(3) . .
Na1B Se1 Fe2 S1 33.5(5) . .
Fe3 Se1 Fe2 Fe1 72.09(4) . .
Na1A Se1 Fe2 Fe1 35.6(3) . .
Na1B Se1 Fe2 Fe1 13.6(5) . .
Fe3 Se1 Fe2 Mo1 34.74(5) . .
Fe1 Se1 Fe2 Mo1 -37.34(4) . .
Na1A Se1 Fe2 Mo1 -1.7(3) . .
Na1B Se1 Fe2 Mo1 -23.8(5) . .
Fe1 Se1 Fe2 Fe3 -72.09(5) . .
Na1A Se1 Fe2 Fe3 -36.5(3) . .
Na1B Se1 Fe2 Fe3 -58.5(5) . .
S1 Fe1 Fe2 S3 -105.74(8) . .
S2 Fe1 Fe2 S3 -3.96(8) . .
S4 Fe1 Fe2 S3 155.95(18) . .
Se1 Fe1 Fe2 S3 98.49(7) . .
Fe3 Fe1 Fe2 S3 31.75(6) . .
Mo1 Fe1 Fe2 S3 -38.51(6) . .
Na1A Fe1 Fe2 S3 73.84(19) . .
Na1B Fe1 Fe2 S3 88.1(4) . .
S1 Fe1 Fe2 S5 65.69(14) . .
S2 Fe1 Fe2 S5 167.47(13) . .
S4 Fe1 Fe2 S5 -32.6(2) . .
Se1 Fe1 Fe2 S5 -90.08(14) . .
Fe3 Fe1 Fe2 S5 -156.82(14) . .
Mo1 Fe1 Fe2 S5 132.92(14) . .
Na1A Fe1 Fe2 S5 -114.7(2) . .
Na1B Fe1 Fe2 S5 -100.5(4) . .
S2 Fe1 Fe2 S1 101.78(8) . .
S4 Fe1 Fe2 S1 -98.31(19) . .
Se1 Fe1 Fe2 S1 -155.77(7) . .
Fe3 Fe1 Fe2 S1 137.50(7) . .
Mo1 Fe1 Fe2 S1 67.24(6) . .
Na1A Fe1 Fe2 S1 179.58(19) . .
Na1B Fe1 Fe2 S1 -166.2(4) . .
S1 Fe1 Fe2 Se1 155.77(7) . .
S2 Fe1 Fe2 Se1 -102.45(7) . .
S4 Fe1 Fe2 Se1 57.46(18) . .
Fe3 Fe1 Fe2 Se1 -66.74(5) . .
Mo1 Fe1 Fe2 Se1 -136.99(5) . .
Na1A Fe1 Fe2 Se1 -24.65(18) . .
Na1B Fe1 Fe2 Se1 -10.4(4) . .
S1 Fe1 Fe2 Mo1 -67.24(6) . .
S2 Fe1 Fe2 Mo1 34.54(6) . .
S4 Fe1 Fe2 Mo1 -165.55(18) . .
Se1 Fe1 Fe2 Mo1 136.99(5) . .
Fe3 Fe1 Fe2 Mo1 70.26(3) . .
Na1A Fe1 Fe2 Mo1 112.34(18) . .
Na1B Fe1 Fe2 Mo1 126.6(4) . .
S1 Fe1 Fe2 Fe3 -137.50(7) . .
S2 Fe1 Fe2 Fe3 -35.71(6) . .
S4 Fe1 Fe2 Fe3 124.20(18) . .
Se1 Fe1 Fe2 Fe3 66.74(5) . .
Mo1 Fe1 Fe2 Fe3 -70.26(3) . .
Na1A Fe1 Fe2 Fe3 42.09(18) . .
Na1B Fe1 Fe2 Fe3 56.3(4) . .
N2 Mo1 Fe2 S3 -17.5(3) . .
S2 Mo1 Fe2 S3 98.67(8) . .
N3 Mo1 Fe2 S3 -81.56(17) . .
N1 Mo1 Fe2 S3 -144.8(3) . .
S1 Mo1 Fe2 S3 -164.12(9) . .
Fe3 Mo1 Fe2 S3 63.38(7) . .
Fe1 Mo1 Fe2 S3 131.98(7) . .
N2 Mo1 Fe2 S5 67.7(3) . .
S2 Mo1 Fe2 S5 -176.11(11) . .
N3 Mo1 Fe2 S5 3.66(19) . .
N1 Mo1 Fe2 S5 -59.6(3) . .
S1 Mo1 Fe2 S5 -78.90(12) . .
S3 Mo1 Fe2 S5 85.22(12) . .
Fe3 Mo1 Fe2 S5 148.60(11) . .
Fe1 Mo1 Fe2 S5 -142.80(11) . .
N2 Mo1 Fe2 S1 146.6(3) . .
S2 Mo1 Fe2 S1 -97.21(8) . .
N3 Mo1 Fe2 S1 82.56(16) . .
N1 Mo1 Fe2 S1 19.3(3) . .
S3 Mo1 Fe2 S1 164.12(9) . .
Fe3 Mo1 Fe2 S1 -132.50(7) . .
Fe1 Mo1 Fe2 S1 -63.90(6) . .
N2 Mo1 Fe2 Se1 -113.9(3) . .
S2 Mo1 Fe2 Se1 2.32(7) . .
N3 Mo1 Fe2 Se1 -177.92(16) . .
N1 Mo1 Fe2 Se1 118.8(3) . .
S1 Mo1 Fe2 Se1 99.52(7) . .
S3 Mo1 Fe2 Se1 -96.36(8) . .
Fe3 Mo1 Fe2 Se1 -32.98(5) . .
Fe1 Mo1 Fe2 Se1 35.63(5) . .
N2 Mo1 Fe2 Fe1 -149.5(3) . .
S2 Mo1 Fe2 Fe1 -33.31(6) . .
N3 Mo1 Fe2 Fe1 146.46(16) . .
N1 Mo1 Fe2 Fe1 83.2(3) . .
S1 Mo1 Fe2 Fe1 63.90(6) . .
S3 Mo1 Fe2 Fe1 -131.98(7) . .
Fe3 Mo1 Fe2 Fe1 -68.60(4) . .
N2 Mo1 Fe2 Fe3 -80.9(3) . .
S2 Mo1 Fe2 Fe3 35.29(6) . .
N3 Mo1 Fe2 Fe3 -144.94(16) . .
N1 Mo1 Fe2 Fe3 151.8(3) . .
S1 Mo1 Fe2 Fe3 132.50(7) . .
S3 Mo1 Fe2 Fe3 -63.38(7) . .
Fe1 Mo1 Fe2 Fe3 68.60(4) . .
Fe2 Se1 Fe3 S3 22.26(6) . .
Fe1 Se1 Fe3 S3 97.05(7) . .
Na1A Se1 Fe3 S3 175.5(2) . .
Na1B Se1 Fe3 S3 167.6(2) . .
Fe2 Se1 Fe3 S6 157.42(10) . .
Fe1 Se1 Fe3 S6 -127.79(10) . .
Na1A Se1 Fe3 S6 -49.3(2) . .
Na1B Se1 Fe3 S6 -57.3(2) . .
Fe2 Se1 Fe3 S2 -93.00(7) . .
Fe1 Se1 Fe3 S2 -18.21(7) . .
Na1A Se1 Fe3 S2 60.2(2) . .
Na1B Se1 Fe3 S2 52.3(2) . .
Fe2 Se1 Fe3 Fe1 -74.79(5) . .
Na1A Se1 Fe3 Fe1 78.46(19) . .
Na1B Se1 Fe3 Fe1 70.5(2) . .
Fe2 Se1 Fe3 Mo1 -35.36(5) . .
Fe1 Se1 Fe3 Mo1 39.43(5) . .
Na1A Se1 Fe3 Mo1 117.89(19) . .
Na1B Se1 Fe3 Mo1 110.0(2) . .
Fe1 Se1 Fe3 Fe2 74.79(5) . .
Na1A Se1 Fe3 Fe2 153.25(19) . .
Na1B Se1 Fe3 Fe2 145.3(2) . .
Fe2 Se1 Fe3 Na1A -153.25(19) . .
Fe1 Se1 Fe3 Na1A -78.46(19) . .
Na1B Se1 Fe3 Na1A -7.9(2) . .
S1 Fe1 Fe3 S3 1.75(8) . .
S2 Fe1 Fe3 S3 104.22(8) . .
S4 Fe1 Fe3 S3 -175.66(13) . .
Se1 Fe1 Fe3 S3 -97.17(7) . .
Mo1 Fe1 Fe3 S3 38.18(5) . .
Fe2 Fe1 Fe3 S3 -31.97(6) . .
Na1A Fe1 Fe3 S3 -168.64(15) . .
Na1B Fe1 Fe3 S3 -166.3(2) . .
S1 Fe1 Fe3 S6 -172.95(11) . .
S2 Fe1 Fe3 S6 -70.48(12) . .
S4 Fe1 Fe3 S6 9.64(18) . .
Se1 Fe1 Fe3 S6 88.13(12) . .
Mo1 Fe1 Fe3 S6 -136.52(11) . .
Fe2 Fe1 Fe3 S6 153.33(12) . .
Na1A Fe1 Fe3 S6 16.66(17) . .
Na1B Fe1 Fe3 S6 19.0(2) . .
S1 Fe1 Fe3 S2 -102.47(8) . .
S4 Fe1 Fe3 S2 80.12(14) . .
Se1 Fe1 Fe3 S2 158.61(8) . .
Mo1 Fe1 Fe3 S2 -66.04(6) . .
Fe2 Fe1 Fe3 S2 -136.19(7) . .
Na1A Fe1 Fe3 S2 87.14(15) . .
Na1B Fe1 Fe3 S2 89.5(2) . .
S1 Fe1 Fe3 Se1 98.92(7) . .
S2 Fe1 Fe3 Se1 -158.61(8) . .
S4 Fe1 Fe3 Se1 -78.49(13) . .
Mo1 Fe1 Fe3 Se1 135.35(6) . .
Fe2 Fe1 Fe3 Se1 65.21(5) . .
Na1A Fe1 Fe3 Se1 -71.47(14) . .
Na1B Fe1 Fe3 Se1 -69.13(19) . .
S1 Fe1 Fe3 Mo1 -36.43(5) . .
S2 Fe1 Fe3 Mo1 66.04(6) . .
S4 Fe1 Fe3 Mo1 146.16(13) . .
Se1 Fe1 Fe3 Mo1 -135.35(6) . .
Fe2 Fe1 Fe3 Mo1 -70.15(4) . .
Na1A Fe1 Fe3 Mo1 153.18(14) . .
Na1B Fe1 Fe3 Mo1 155.52(19) . .
S1 Fe1 Fe3 Fe2 33.72(6) . .
S2 Fe1 Fe3 Fe2 136.19(7) . .
S4 Fe1 Fe3 Fe2 -143.69(13) . .
Se1 Fe1 Fe3 Fe2 -65.21(5) . .
Mo1 Fe1 Fe3 Fe2 70.15(4) . .
Na1A Fe1 Fe3 Fe2 -136.68(14) . .
Na1B Fe1 Fe3 Fe2 -134.34(19) . .
S1 Fe1 Fe3 Na1A 170.39(15) . .
S2 Fe1 Fe3 Na1A -87.14(15) . .
S4 Fe1 Fe3 Na1A -7.02(18) . .
Se1 Fe1 Fe3 Na1A 71.47(14) . .
Mo1 Fe1 Fe3 Na1A -153.18(14) . .
Fe2 Fe1 Fe3 Na1A 136.68(14) . .
Na1B Fe1 Fe3 Na1A 2.3(2) . .
N2 Mo1 Fe3 S3 81.22(16) . .
S2 Mo1 Fe3 S3 161.91(8) . .
N3 Mo1 Fe3 S3 16.5(3) . .
N1 Mo1 Fe3 S3 145.0(3) . .
S1 Mo1 Fe3 S3 -98.85(7) . .
Fe1 Mo1 Fe3 S3 -133.24(7) . .
Fe2 Mo1 Fe3 S3 -62.59(6) . .
N2 Mo1 Fe3 S6 -23.2(2) . .
S2 Mo1 Fe3 S6 57.51(17) . .
N3 Mo1 Fe3 S6 -87.9(3) . .
N1 Mo1 Fe3 S6 40.6(3) . .
S1 Mo1 Fe3 S6 156.75(17) . .
S3 Mo1 Fe3 S6 -104.39(17) . .
Fe1 Mo1 Fe3 S6 122.37(17) . .
Fe2 Mo1 Fe3 S6 -166.98(17) . .
N2 Mo1 Fe3 S2 -80.68(16) . .
N3 Mo1 Fe3 S2 -145.4(3) . .
N1 Mo1 Fe3 S2 -16.9(3) . .
S1 Mo1 Fe3 S2 99.24(8) . .
S3 Mo1 Fe3 S2 -161.91(8) . .
Fe1 Mo1 Fe3 S2 64.85(6) . .
Fe2 Mo1 Fe3 S2 135.50(7) . .
N2 Mo1 Fe3 Se1 176.92(15) . .
S2 Mo1 Fe3 Se1 -102.40(8) . .
N3 Mo1 Fe3 Se1 112.2(3) . .
N1 Mo1 Fe3 Se1 -119.3(3) . .
S1 Mo1 Fe3 Se1 -3.16(7) . .
S3 Mo1 Fe3 Se1 95.69(8) . .
Fe1 Mo1 Fe3 Se1 -37.55(5) . .
Fe2 Mo1 Fe3 Se1 33.10(5) . .
N2 Mo1 Fe3 Fe1 -145.54(15) . .
S2 Mo1 Fe3 Fe1 -64.85(6) . .
N3 Mo1 Fe3 Fe1 149.7(3) . .
N1 Mo1 Fe3 Fe1 -81.7(3) . .
S1 Mo1 Fe3 Fe1 34.39(6) . .
S3 Mo1 Fe3 Fe1 133.24(7) . .
Fe2 Mo1 Fe3 Fe1 70.65(4) . .
N2 Mo1 Fe3 Fe2 143.81(15) . .
S2 Mo1 Fe3 Fe2 -135.50(7) . .
N3 Mo1 Fe3 Fe2 79.0(3) . .
N1 Mo1 Fe3 Fe2 -152.4(3) . .
S1 Mo1 Fe3 Fe2 -36.27(6) . .
S3 Mo1 Fe3 Fe2 62.59(6) . .
Fe1 Mo1 Fe3 Fe2 -70.65(4) . .
N2 Mo1 Fe3 Na1A -116.6(2) . .
S2 Mo1 Fe3 Na1A -35.93(16) . .
N3 Mo1 Fe3 Na1A 178.6(3) . .
N1 Mo1 Fe3 Na1A -52.8(3) . .
S1 Mo1 Fe3 Na1A 63.31(16) . .
S3 Mo1 Fe3 Na1A 162.16(17) . .
Fe1 Mo1 Fe3 Na1A 28.92(16) . .
Fe2 Mo1 Fe3 Na1A 99.58(16) . .
S5 Fe2 Fe3 S3 -66.89(16) . .
S1 Fe2 Fe3 S3 105.99(8) . .
Se1 Fe2 Fe3 S3 -152.22(8) . .
Fe1 Fe2 Fe3 S3 139.35(7) . .
Mo1 Fe2 Fe3 S3 67.96(6) . .
S3 Fe2 Fe3 S6 93.1(3) . .
S5 Fe2 Fe3 S6 26.2(3) . .
S1 Fe2 Fe3 S6 -160.9(2) . .
Se1 Fe2 Fe3 S6 -59.1(2) . .
Fe1 Fe2 Fe3 S6 -127.5(3) . .
Mo1 Fe2 Fe3 S6 161.1(3) . .
S3 Fe2 Fe3 S2 -104.10(8) . .
S5 Fe2 Fe3 S2 -171.00(15) . .
S1 Fe2 Fe3 S2 1.89(8) . .
Se1 Fe2 Fe3 S2 103.68(7) . .
Fe1 Fe2 Fe3 S2 35.24(6) . .
Mo1 Fe2 Fe3 S2 -36.14(6) . .
S3 Fe2 Fe3 Se1 152.22(8) . .
S5 Fe2 Fe3 Se1 85.32(15) . .
S1 Fe2 Fe3 Se1 -101.79(7) . .
Fe1 Fe2 Fe3 Se1 -68.44(5) . .
Mo1 Fe2 Fe3 Se1 -139.82(5) . .
S3 Fe2 Fe3 Fe1 -139.35(7) . .
S5 Fe2 Fe3 Fe1 153.76(15) . .
S1 Fe2 Fe3 Fe1 -33.35(6) . .
Se1 Fe2 Fe3 Fe1 68.44(5) . .
Mo1 Fe2 Fe3 Fe1 -71.38(4) . .
S3 Fe2 Fe3 Mo1 -67.96(6) . .
S5 Fe2 Fe3 Mo1 -134.86(15) . .
S1 Fe2 Fe3 Mo1 38.03(5) . .
Se1 Fe2 Fe3 Mo1 139.82(5) . .
Fe1 Fe2 Fe3 Mo1 71.38(4) . .
S3 Fe2 Fe3 Na1A 177.80(18) . .
S5 Fe2 Fe3 Na1A 110.9(2) . .
S1 Fe2 Fe3 Na1A -76.21(17) . .
Se1 Fe2 Fe3 Na1A 25.58(17) . .
Fe1 Fe2 Fe3 Na1A -42.85(17) . .
Mo1 Fe2 Fe3 Na1A -114.24(17) . .
S3 Fe2 S1 Fe1 89.42(8) . .
S5 Fe2 S1 Fe1 -148.03(8) . .
Se1 Fe2 S1 Fe1 -20.68(6) . .
Mo1 Fe2 S1 Fe1 75.65(5) . .
Fe3 Fe2 S1 Fe1 35.64(5) . .
S3 Fe2 S1 Mo1 13.77(8) . .
S5 Fe2 S1 Mo1 136.32(8) . .
Se1 Fe2 S1 Mo1 -96.33(6) . .
Fe1 Fe2 S1 Mo1 -75.65(5) . .
Fe3 Fe2 S1 Mo1 -40.00(5) . .
S2 Fe1 S1 Fe2 -94.61(8) . .
S4 Fe1 S1 Fe2 140.01(12) . .
Se1 Fe1 S1 Fe2 20.38(6) . .
Fe3 Fe1 S1 Fe2 -37.64(6) . .
Mo1 Fe1 S1 Fe2 -76.43(5) . .
Na1A Fe1 S1 Fe2 -1.5(7) . .
Na1B Fe1 S1 Fe2 70.5(13) . .
S2 Fe1 S1 Mo1 -18.17(7) . .
S4 Fe1 S1 Mo1 -143.56(12) . .
Se1 Fe1 S1 Mo1 96.81(6) . .
Fe3 Fe1 S1 Mo1 38.79(5) . .
Fe2 Fe1 S1 Mo1 76.43(5) . .
Na1A Fe1 S1 Mo1 74.9(7) . .
Na1B Fe1 S1 Mo1 147.0(13) . .
N2 Mo1 S1 Fe2 -139.4(3) . .
S2 Mo1 S1 Fe2 95.51(7) . .
N3 Mo1 S1 Fe2 -108.90(15) . .
N1 Mo1 S1 Fe2 -169.50(17) . .
S3 Mo1 S1 Fe2 -12.78(7) . .
Fe3 Mo1 S1 Fe2 40.79(6) . .
Fe1 Mo1 S1 Fe2 78.20(6) . .
N2 Mo1 S1 Fe1 142.4(3) . .
S2 Mo1 S1 Fe1 17.31(7) . .
N3 Mo1 S1 Fe1 172.90(15) . .
N1 Mo1 S1 Fe1 112.30(17) . .
S3 Mo1 S1 Fe1 -90.98(7) . .
Fe3 Mo1 S1 Fe1 -37.41(6) . .
Fe2 Mo1 S1 Fe1 -78.20(6) . .
S1 Fe1 S2 Fe3 94.13(8) . .
S4 Fe1 S2 Fe3 -130.10(11) . .
Se1 Fe1 S2 Fe3 -18.59(7) . .
Mo1 Fe1 S2 Fe3 75.85(5) . .
Fe2 Fe1 S2 Fe3 38.89(6) . .
Na1A Fe1 S2 Fe3 -70.4(2) . .
Na1B Fe1 S2 Fe3 -82.7(2) . .
S1 Fe1 S2 Mo1 18.28(7) . .
S4 Fe1 S2 Mo1 154.05(11) . .
Se1 Fe1 S2 Mo1 -94.43(6) . .
Fe3 Fe1 S2 Mo1 -75.85(5) . .
Fe2 Fe1 S2 Mo1 -36.96(6) . .
Na1A Fe1 S2 Mo1 -146.3(2) . .
Na1B Fe1 S2 Mo1 -158.5(2) . .
S1 Fe1 S2 Na1A 164.5(2) . .
S4 Fe1 S2 Na1A -59.7(2) . .
Se1 Fe1 S2 Na1A 51.8(2) . .
Fe3 Fe1 S2 Na1A 70.4(2) . .
Mo1 Fe1 S2 Na1A 146.3(2) . .
Fe2 Fe1 S2 Na1A 109.3(2) . .
Na1B Fe1 S2 Na1A -12.3(2) . .
S3 Fe3 S2 Fe1 -92.47(8) . .
S6 Fe3 S2 Fe1 134.58(11) . .
Se1 Fe3 S2 Fe1 18.81(7) . .
Mo1 Fe3 S2 Fe1 -76.71(5) . .
Fe2 Fe3 S2 Fe1 -38.15(6) . .
Na1A Fe3 S2 Fe1 71.90(16) . .
S3 Fe3 S2 Mo1 -15.76(7) . .
S6 Fe3 S2 Mo1 -148.71(10) . .
Se1 Fe3 S2 Mo1 95.51(6) . .
Fe1 Fe3 S2 Mo1 76.71(5) . .
Fe2 Fe3 S2 Mo1 38.56(5) . .
Na1A Fe3 S2 Mo1 148.60(17) . .
S3 Fe3 S2 Na1A -164.36(17) . .
S6 Fe3 S2 Na1A 62.68(18) . .
Se1 Fe3 S2 Na1A -53.09(17) . .
Fe1 Fe3 S2 Na1A -71.90(16) . .
Mo1 Fe3 S2 Na1A -148.60(17) . .
Fe2 Fe3 S2 Na1A -110.04(16) . .
N2 Mo1 S2 Fe1 -174.10(15) . .
N3 Mo1 S2 Fe1 -143.1(3) . .
N1 Mo1 S2 Fe1 -114.07(15) . .
S1 Mo1 S2 Fe1 -17.20(7) . .
S3 Mo1 S2 Fe1 90.02(7) . .
Fe3 Mo1 S2 Fe1 75.28(6) . .
Fe2 Mo1 S2 Fe1 36.48(6) . .
N2 Mo1 S2 Fe3 110.62(15) . .
N3 Mo1 S2 Fe3 141.6(3) . .
N1 Mo1 S2 Fe3 170.65(15) . .
S1 Mo1 S2 Fe3 -92.48(6) . .
S3 Mo1 S2 Fe3 14.74(7) . .
Fe1 Mo1 S2 Fe3 -75.28(6) . .
Fe2 Mo1 S2 Fe3 -38.80(6) . .
N2 Mo1 S2 Na1A 146.6(3) . .
N3 Mo1 S2 Na1A 177.7(4) . .
N1 Mo1 S2 Na1A -153.3(3) . .
S1 Mo1 S2 Na1A -56.4(3) . .
S3 Mo1 S2 Na1A 50.8(3) . .
Fe3 Mo1 S2 Na1A 36.0(2) . .
Fe1 Mo1 S2 Na1A -39.3(2) . .
Fe2 Mo1 S2 Na1A -2.8(3) . .
S5 Fe2 S3 Fe3 150.86(8) . .
S1 Fe2 S3 Fe3 -88.77(8) . .
Se1 Fe2 S3 Fe3 23.06(6) . .
Fe1 Fe2 S3 Fe3 -34.23(6) . .
Mo1 Fe2 S3 Fe3 -75.02(5) . .
S5 Fe2 S3 Mo1 -134.13(8) . .
S1 Fe2 S3 Mo1 -13.76(8) . .
Se1 Fe2 S3 Mo1 98.08(6) . .
Fe1 Fe2 S3 Mo1 40.79(5) . .
Fe3 Fe2 S3 Mo1 75.02(5) . .
S6 Fe3 S3 Fe2 -149.26(10) . .
S2 Fe3 S3 Fe2 91.90(8) . .
Se1 Fe3 S3 Fe2 -23.03(6) . .
Fe1 Fe3 S3 Fe2 35.53(6) . .
Mo1 Fe3 S3 Fe2 76.28(5) . .
Na1A Fe3 S3 Fe2 -7.7(6) . .
S6 Fe3 S3 Mo1 134.46(10) . .
S2 Fe3 S3 Mo1 15.62(7) . .
Se1 Fe3 S3 Mo1 -99.32(6) . .
Fe1 Fe3 S3 Mo1 -40.75(5) . .
Fe2 Fe3 S3 Mo1 -76.28(5) . .
Na1A Fe3 S3 Mo1 -84.0(6) . .
N2 Mo1 S3 Fe2 170.15(15) . .
S2 Mo1 S3 Fe2 -94.58(7) . .
N3 Mo1 S3 Fe2 109.47(15) . .
N1 Mo1 S3 Fe2 140.5(3) . .
S1 Mo1 S3 Fe2 12.83(7) . .
Fe3 Mo1 S3 Fe2 -79.62(6) . .
Fe1 Mo1 S3 Fe2 -40.61(6) . .
N2 Mo1 S3 Fe3 -110.23(15) . .
S2 Mo1 S3 Fe3 -14.96(7) . .
N3 Mo1 S3 Fe3 -170.91(15) . .
N1 Mo1 S3 Fe3 -139.9(3) . .
S1 Mo1 S3 Fe3 92.45(7) . .
Fe1 Mo1 S3 Fe3 39.01(5) . .
Fe2 Mo1 S3 Fe3 79.62(6) . .
S1 Fe1 S4 C16 97.5(5) . .
S2 Fe1 S4 C16 -28.6(5) . .
Se1 Fe1 S4 C16 -142.7(5) . .
Fe3 Fe1 S4 C16 -85.6(5) . .
Mo1 Fe1 S4 C16 17.6(5) . .
Fe2 Fe1 S4 C16 171.7(5) . .
Na1A Fe1 S4 C16 -92.5(5) . .
Na1B Fe1 S4 C16 -97.4(5) . .
S1 Fe1 S4 Na1B -165.2(3) . .
S2 Fe1 S4 Na1B 68.8(3) . .
Se1 Fe1 S4 Na1B -45.3(3) . .
Fe3 Fe1 S4 Na1B 11.8(3) . .
Mo1 Fe1 S4 Na1B 114.9(3) . .
Fe2 Fe1 S4 Na1B -90.9(3) . .
Na1A Fe1 S4 Na1B 4.9(3) . .
S1 Fe1 S4 Na1A -170.05(16) . .
S2 Fe1 S4 Na1A 63.90(15) . .
Se1 Fe1 S4 Na1A -50.24(15) . .
Fe3 Fe1 S4 Na1A 6.89(18) . .
Mo1 Fe1 S4 Na1A 110.1(2) . .
Fe2 Fe1 S4 Na1A -95.8(2) . .
Na1B Fe1 S4 Na1A -4.9(3) . .
S3 Fe2 S5 C17 -20.3(5) . .
S1 Fe2 S5 C17 -140.9(5) . .
Se1 Fe2 S5 C17 99.1(5) . .
Fe1 Fe2 S5 C17 168.8(5) . .
Mo1 Fe2 S5 C17 -82.6(5) . .
Fe3 Fe2 S5 C17 31.7(5) . .
S3 Fe3 S6 C18 66.7(6) . .
S2 Fe3 S6 C18 -170.9(6) . .
Se1 Fe3 S6 C18 -56.4(6) . .
Fe1 Fe3 S6 C18 -119.6(6) . .
Mo1 Fe3 S6 C18 144.3(5) . .
Fe2 Fe3 S6 C18 -8.0(7) . .
Na1A Fe3 S6 C18 -103.1(6) . .
S3 Fe3 S6 Na1A -123.7(3) . 3_666
S2 Fe3 S6 Na1A -1.3(3) . 3_666
Se1 Fe3 S6 Na1A 113.2(3) . 3_666
Fe1 Fe3 S6 Na1A 50.0(4) . 3_666
Mo1 Fe3 S6 Na1A -46.1(4) . 3_666
Fe2 Fe3 S6 Na1A 161.7(3) . 3_666
Na1A Fe3 S6 Na1A 66.5(4) . 3_666
S3 Fe3 S6 Na1B -98.4(6) . 3_666
S2 Fe3 S6 Na1B 24.1(6) . 3_666
Se1 Fe3 S6 Na1B 138.5(6) . 3_666
Fe1 Fe3 S6 Na1B 75.3(6) . 3_666
Mo1 Fe3 S6 Na1B -20.7(7) . 3_666
Fe2 Fe3 S6 Na1B -173.0(6) . 3_666
Na1A Fe3 S6 Na1B 91.8(6) . 3_666
S3 Fe3 S6 Na1A 169.79(16) . .
S2 Fe3 S6 Na1A -67.77(16) . .
Se1 Fe3 S6 Na1A 46.71(16) . .
Fe1 Fe3 S6 Na1A -16.51(18) . .
Mo1 Fe3 S6 Na1A -112.6(2) . .
Fe2 Fe3 S6 Na1A 95.1(3) . .
Fe2 Se1 Na1A S6 18(2) . 3_666
Fe3 Se1 Na1A S6 -18.2(18) . 3_666
Fe1 Se1 Na1A S6 52.4(18) . 3_666
Na1B Se1 Na1A S6 132(2) . 3_666
Fe2 Se1 Na1A S6 68.0(3) . .
Fe3 Se1 Na1A S6 32.00(9) . .
Fe1 Se1 Na1A S6 102.66(13) . .
Na1B Se1 Na1A S6 -178.2(9) . .
Fe2 Se1 Na1A S4 -70.7(3) . .
Fe3 Se1 Na1A S4 -106.68(13) . .
Fe1 Se1 Na1A S4 -36.02(9) . .
Na1B Se1 Na1A S4 43.1(8) . .
Fe2 Se1 Na1A Fe3 36.0(3) . .
Fe1 Se1 Na1A Fe3 70.66(7) . .
Na1B Se1 Na1A Fe3 149.8(9) . .
Fe2 Se1 Na1A Fe1 -34.7(3) . .
Fe3 Se1 Na1A Fe1 -70.66(7) . .
Na1B Se1 Na1A Fe1 79.1(9) . .
Fe2 Se1 Na1A S2 0.3(4) . .
Fe3 Se1 Na1A S2 -35.67(10) . .
Fe1 Se1 Na1A S2 34.99(9) . .
Na1B Se1 Na1A S2 114.1(9) . .
Fe2 Se1 Na1A Na1A 60.0(5) . 3_666
Fe3 Se1 Na1A Na1A 24.0(3) . 3_666
Fe1 Se1 Na1A Na1A 94.7(3) . 3_666
Na1B Se1 Na1A Na1A 173.8(11) . 3_666
C18 S6 Na1A S6 -124.5(5) . 3_666
Fe3 S6 Na1A S6 135.7(2) . 3_666
Na1A S6 Na1A S6 0.000(1) 3_666 3_666
Na1B S6 Na1A S6 0.7(3) 3_666 3_666
C18 S6 Na1A Se1 65.5(5) . .
Fe3 S6 Na1A Se1 -34.27(9) . .
Na1A S6 Na1A Se1 -170.0(3) 3_666 .
Na1B S6 Na1A Se1 -169.2(2) 3_666 .
C18 S6 Na1A S4 122.6(5) . .
Fe3 S6 Na1A S4 22.8(3) . .
Na1A S6 Na1A S4 -112.9(4) 3_666 .
Na1B S6 Na1A S4 -112.2(3) 3_666 .
C18 S6 Na1A Fe3 99.8(5) . .
Na1A S6 Na1A Fe3 -135.7(2) 3_666 .
Na1B S6 Na1A Fe3 -135.0(2) 3_666 .
C18 S6 Na1A Fe1 109.7(5) . .
Fe3 S6 Na1A Fe1 9.98(10) . .
Na1A S6 Na1A Fe1 -125.7(3) 3_666 .
Na1B S6 Na1A Fe1 -125.0(2) 3_666 .
C18 S6 Na1A S2 142.4(5) . .
Fe3 S6 Na1A S2 42.67(7) . .
Na1A S6 Na1A S2 -93.02(18) 3_666 .
Na1B S6 Na1A S2 -92.3(2) 3_666 .
C18 S6 Na1A Na1A -124.5(5) . 3_666
Fe3 S6 Na1A Na1A 135.7(2) . 3_666
Na1B S6 Na1A Na1A 0.7(3) 3_666 3_666
C16 S4 Na1A S6 -23.2(6) . 3_666
Fe1 S4 Na1A S6 -127.6(3) . 3_666
Na1B S4 Na1A S6 70.3(10) . 3_666
C16 S4 Na1A Se1 143.2(5) . .
Fe1 S4 Na1A Se1 38.89(12) . .
Na1B S4 Na1A Se1 -123.2(10) . .
C16 S4 Na1A S6 85.0(6) . .
Fe1 S4 Na1A S6 -19.4(3) . .
Na1B S4 Na1A S6 178.5(12) . .
C16 S4 Na1A Fe3 100.1(5) . .
Fe1 S4 Na1A Fe3 -4.26(11) . .
Na1B S4 Na1A Fe3 -166.4(10) . .
C16 S4 Na1A Fe1 104.3(5) . .
Na1B S4 Na1A Fe1 -162.1(10) . .
C16 S4 Na1A S2 65.5(5) . .
Fe1 S4 Na1A S2 -38.84(9) . .
Na1B S4 Na1A S2 159.0(10) . .
C16 S4 Na1A Na1A 26.0(8) . 3_666
Fe1 S4 Na1A Na1A -78.4(5) . 3_666
Na1B S4 Na1A Na1A 119.5(13) . 3_666
S3 Fe3 Na1A S6 158.4(4) . 3_666
S6 Fe3 Na1A S6 -55.2(3) . 3_666
S2 Fe3 Na1A S6 54.0(3) . 3_666
Se1 Fe3 Na1A S6 175.2(4) . 3_666
Fe1 Fe3 Na1A S6 111.5(4) . 3_666
Mo1 Fe3 Na1A S6 84.0(4) . 3_666
Fe2 Fe3 Na1A S6 151.7(3) . 3_666
S3 Fe3 Na1A Se1 -16.9(7) . .
S6 Fe3 Na1A Se1 129.60(15) . .
S2 Fe3 Na1A Se1 -121.18(14) . .
Fe1 Fe3 Na1A Se1 -63.71(9) . .
Mo1 Fe3 Na1A Se1 -91.18(12) . .
Fe2 Fe3 Na1A Se1 -23.49(15) . .
S3 Fe3 Na1A S6 -146.4(6) . .
S2 Fe3 Na1A S6 109.22(12) . .
Se1 Fe3 Na1A S6 -129.60(15) . .
Fe1 Fe3 Na1A S6 166.69(14) . .
Mo1 Fe3 Na1A S6 139.22(11) . .
Fe2 Fe3 Na1A S6 -153.09(9) . .
S3 Fe3 Na1A S4 50.7(7) . .
S6 Fe3 Na1A S4 -162.9(2) . .
S2 Fe3 Na1A S4 -53.68(14) . .
Se1 Fe3 Na1A S4 67.51(15) . .
Fe1 Fe3 Na1A S4 3.79(10) . .
Mo1 Fe3 Na1A S4 -23.7(2) . .
Fe2 Fe3 Na1A S4 44.02(18) . .
S3 Fe3 Na1A Fe1 46.9(6) . .
S6 Fe3 Na1A Fe1 -166.69(14) . .
S2 Fe3 Na1A Fe1 -57.47(8) . .
Se1 Fe3 Na1A Fe1 63.71(9) . .
Mo1 Fe3 Na1A Fe1 -27.47(13) . .
Fe2 Fe3 Na1A Fe1 40.22(11) . .
S3 Fe3 Na1A S2 104.3(6) . .
S6 Fe3 Na1A S2 -109.22(12) . .
Se1 Fe3 Na1A S2 121.18(14) . .
Fe1 Fe3 Na1A S2 57.47(8) . .
Mo1 Fe3 Na1A S2 30.00(13) . .
Fe2 Fe3 Na1A S2 97.69(9) . .
S3 Fe3 Na1A Na1A -175.8(4) . 3_666
S6 Fe3 Na1A Na1A -29.31(18) . 3_666
S2 Fe3 Na1A Na1A 79.9(2) . 3_666
Se1 Fe3 Na1A Na1A -158.9(3) . 3_666
Fe1 Fe3 Na1A Na1A 137.4(3) . 3_666
Mo1 Fe3 Na1A Na1A 109.9(2) . 3_666
Fe2 Fe3 Na1A Na1A 177.61(16) . 3_666
S1 Fe1 Na1A S6 -143.0(4) . 3_666
S2 Fe1 Na1A S6 -45.4(4) . 3_666
S4 Fe1 Na1A S6 70.6(5) . 3_666
Se1 Fe1 Na1A S6 -167.2(6) . 3_666
Fe3 Fe1 Na1A S6 -103.7(5) . 3_666
Mo1 Fe1 Na1A S6 -76.9(5) . 3_666
Fe2 Fe1 Na1A S6 -144.3(4) . 3_666
Na1B Fe1 Na1A S6 84.7(10) . 3_666
S1 Fe1 Na1A Se1 24.2(7) . .
S2 Fe1 Na1A Se1 121.86(17) . .
S4 Fe1 Na1A Se1 -122.14(17) . .
Fe3 Fe1 Na1A Se1 63.53(12) . .
Mo1 Fe1 Na1A Se1 90.33(11) . .
Fe2 Fe1 Na1A Se1 22.90(18) . .
Na1B Fe1 Na1A Se1 -108.1(8) . .
S1 Fe1 Na1A S6 -48.2(7) . .
S2 Fe1 Na1A S6 49.43(13) . .
S4 Fe1 Na1A S6 165.4(2) . .
Se1 Fe1 Na1A S6 -72.43(19) . .
Fe3 Fe1 Na1A S6 -8.90(10) . .
Mo1 Fe1 Na1A S6 17.9(2) . .
Fe2 Fe1 Na1A S6 -49.53(17) . .
Na1B Fe1 Na1A S6 179.5(9) . .
S1 Fe1 Na1A S4 146.3(6) . .
S2 Fe1 Na1A S4 -116.00(14) . .
Se1 Fe1 Na1A S4 122.14(17) . .
Fe3 Fe1 Na1A S4 -174.33(15) . .
Mo1 Fe1 Na1A S4 -147.54(13) . .
Fe2 Fe1 Na1A S4 145.03(11) . .
Na1B Fe1 Na1A S4 14.0(8) . .
S1 Fe1 Na1A Fe3 -39.3(7) . .
S2 Fe1 Na1A Fe3 58.33(9) . .
S4 Fe1 Na1A Fe3 174.33(15) . .
Se1 Fe1 Na1A Fe3 -63.53(12) . .
Mo1 Fe1 Na1A Fe3 26.79(14) . .
Fe2 Fe1 Na1A Fe3 -40.63(11) . .
Na1B Fe1 Na1A Fe3 -171.6(9) . .
S1 Fe1 Na1A S2 -97.7(6) . .
S4 Fe1 Na1A S2 116.00(14) . .
Se1 Fe1 Na1A S2 -121.86(17) . .
Fe3 Fe1 Na1A S2 -58.33(9) . .
Mo1 Fe1 Na1A S2 -31.54(15) . .
Fe2 Fe1 Na1A S2 -98.96(9) . .
Na1B Fe1 Na1A S2 130.0(9) . .
S1 Fe1 Na1A Na1A -85.7(6) . 3_666
S2 Fe1 Na1A Na1A 12.0(3) . 3_666
S4 Fe1 Na1A Na1A 128.0(4) . 3_666
Se1 Fe1 Na1A Na1A -109.9(5) . 3_666
Fe3 Fe1 Na1A Na1A -46.3(4) . 3_666
Mo1 Fe1 Na1A Na1A -19.5(5) . 3_666
Fe2 Fe1 Na1A Na1A -87.0(4) . 3_666
Na1B Fe1 Na1A Na1A 142.0(11) . 3_666
Fe1 S2 Na1A S6 144.5(3) . 3_666
Fe3 S2 Na1A S6 -136.4(3) . 3_666
Mo1 S2 Na1A S6 -174.36(15) . 3_666
Fe1 S2 Na1A Se1 -39.38(11) . .
Fe3 S2 Na1A Se1 39.65(13) . .
Mo1 S2 Na1A Se1 1.7(3) . .
Fe1 S2 Na1A S6 -123.31(17) . .
Fe3 S2 Na1A S6 -44.27(11) . .
Mo1 S2 Na1A S6 -82.19(18) . .
Fe1 S2 Na1A S4 40.53(9) . .
Fe3 S2 Na1A S4 119.56(14) . .
Mo1 S2 Na1A S4 81.6(2) . .
Fe1 S2 Na1A Fe3 -79.03(9) . .
Mo1 S2 Na1A Fe3 -37.9(2) . .
Fe3 S2 Na1A Fe1 79.03(9) . .
Mo1 S2 Na1A Fe1 41.1(2) . .
Fe1 S2 Na1A Na1A -168.6(3) . 3_666
Fe3 S2 Na1A Na1A -89.6(3) . 3_666
Mo1 S2 Na1A Na1A -127.48(18) . 3_666
C16 S4 Na1B O1 -113.9(7) . .
Fe1 S4 Na1B O1 140.5(5) . .
Na1A S4 Na1B O1 157.4(12) . .
C16 S4 Na1B S6 3.2(9) . 3_666
Fe1 S4 Na1B S6 -102.4(6) . 3_666
Na1A S4 Na1B S6 -85.5(13) . 3_666
C16 S4 Na1B Se1 136.6(5) . .
Fe1 S4 Na1B Se1 31.0(2) . .
Na1A S4 Na1B Se1 47.9(8) . .
C16 S4 Na1B Fe1 105.6(5) . .
Na1A S4 Na1B Fe1 16.9(9) . .
Fe2 Se1 Na1B O1 -137.8(5) . .
Fe3 Se1 Na1B O1 168.7(6) . .
Fe1 Se1 Na1B O1 -124.4(6) . .
Na1A Se1 Na1B O1 140.0(11) . .
Fe2 Se1 Na1B S4 -44.6(6) . .
Fe3 Se1 Na1B S4 -98.1(3) . .
Fe1 Se1 Na1B S4 -31.1(2) . .
Na1A Se1 Na1B S4 -126.8(10) . .
Fe2 Se1 Na1B S6 68.7(7) . 3_666
Fe3 Se1 Na1B S6 15.1(4) . 3_666
Fe1 Se1 Na1B S6 82.1(5) . 3_666
Na1A Se1 Na1B S6 -13.6(6) . 3_666
Fe2 Se1 Na1B Fe1 -13.4(5) . .
Fe3 Se1 Na1B Fe1 -66.95(11) . .
Na1A Se1 Na1B Fe1 -95.7(9) . .
S1 Fe1 Na1B O1 25.2(18) . .
S2 Fe1 Na1B O1 -169.0(7) . .
S4 Fe1 Na1B O1 -53.1(7) . .
Se1 Fe1 Na1B O1 78.7(7) . .
Fe3 Fe1 Na1B O1 135.8(7) . .
Mo1 Fe1 Na1B O1 166.1(6) . .
Fe2 Fe1 Na1B O1 87.9(8) . .
Na1A Fe1 Na1B O1 143.4(12) . .
S1 Fe1 Na1B S4 78.3(12) . .
S2 Fe1 Na1B S4 -115.9(2) . .
Se1 Fe1 Na1B S4 131.8(3) . .
Fe3 Fe1 Na1B S4 -171.1(2) . .
Mo1 Fe1 Na1B S4 -140.7(2) . .
Fe2 Fe1 Na1B S4 141.01(15) . .
Na1A Fe1 Na1B S4 -163.5(10) . .
S1 Fe1 Na1B S6 178.6(8) . 3_666
S2 Fe1 Na1B S6 -15.6(5) . 3_666
S4 Fe1 Na1B S6 100.3(5) . 3_666
Se1 Fe1 Na1B S6 -127.9(6) . 3_666
Fe3 Fe1 Na1B S6 -70.8(5) . 3_666
Mo1 Fe1 Na1B S6 -40.4(7) . 3_666
Fe2 Fe1 Na1B S6 -118.7(4) . 3_666
Na1A Fe1 Na1B S6 -63.2(10) . 3_666
S1 Fe1 Na1B Se1 -53.5(14) . .
S2 Fe1 Na1B Se1 112.34(16) . .
S4 Fe1 Na1B Se1 -131.8(3) . .
Fe3 Fe1 Na1B Se1 57.09(12) . .
Mo1 Fe1 Na1B Se1 87.5(2) . .
Fe2 Fe1 Na1B Se1 9.2(3) . .
Na1A Fe1 Na1B Se1 64.8(8) . .
S4 Na1B O1 C20 59.5(15) . .
S6 Na1B O1 C20 -62.7(16) 3_666 .
Se1 Na1B O1 C20 136.9(14) . .
Fe1 Na1B O1 C20 92.4(16) . .
S4 Na1B O1 C21 -99.4(14) . .
S6 Na1B O1 C21 138.4(13) 3_666 .
Se1 Na1B O1 C21 -22.1(16) . .
Fe1 Na1B O1 C21 -66.6(16) . .
N2 Mo1 N1 C1 18.6(4) . .
S2 Mo1 N1 C1 -73.9(4) . .
N3 Mo1 N1 C1 89.6(4) . .
S1 Mo1 N1 C1 -177.6(4) . .
S3 Mo1 N1 C1 53.3(6) . .
Fe3 Mo1 N1 C1 -60.4(5) . .
Fe1 Mo1 N1 C1 -125.5(4) . .
Fe2 Mo1 N1 C1 167.2(3) . .
N2 Mo1 N1 C3 -89.6(4) . .
S2 Mo1 N1 C3 177.9(4) . .
N3 Mo1 N1 C3 -18.6(4) . .
S1 Mo1 N1 C3 74.3(4) . .
S3 Mo1 N1 C3 -54.8(6) . .
Fe3 Mo1 N1 C3 -168.5(3) . .
Fe1 Mo1 N1 C3 126.4(4) . .
Fe2 Mo1 N1 C3 59.1(5) . .
N2 Mo1 N1 C4 145.1(8) . .
S2 Mo1 N1 C4 52.6(7) . .
N3 Mo1 N1 C4 -143.9(8) . .
S1 Mo1 N1 C4 -51.0(7) . .
S3 Mo1 N1 C4 179.8(6) . .
Fe3 Mo1 N1 C4 66.2(8) . .
Fe1 Mo1 N1 C4 1.0(8) . .
Fe2 Mo1 N1 C4 -66.2(8) . .
S2 Mo1 N2 C2 -179.4(4) . .
N3 Mo1 N2 C2 18.1(4) . .
N1 Mo1 N2 C2 88.8(4) . .
S1 Mo1 N2 C2 53.6(5) . .
S3 Mo1 N2 C2 -74.7(4) . .
Fe3 Mo1 N2 C2 -126.6(3) . .
Fe1 Mo1 N2 C2 172.0(3) . .
Fe2 Mo1 N2 C2 -60.9(5) . .
S2 Mo1 N2 C1 73.4(4) . .
N3 Mo1 N2 C1 -89.1(4) . .
N1 Mo1 N2 C1 -18.4(4) . .
S1 Mo1 N2 C1 -53.6(5) . .
S3 Mo1 N2 C1 178.1(4) . .
Fe3 Mo1 N2 C1 126.2(4) . .
Fe1 Mo1 N2 C1 64.8(5) . .
Fe2 Mo1 N2 C1 -168.1(3) . .
S2 Mo1 N2 C8 -53.2(6) . .
N3 Mo1 N2 C8 144.3(7) . .
N1 Mo1 N2 C8 -145.0(7) . .
S1 Mo1 N2 C8 179.7(5) . .
S3 Mo1 N2 C8 51.5(6) . .
Fe3 Mo1 N2 C8 -0.4(6) . .
Fe1 Mo1 N2 C8 -61.8(7) . .
Fe2 Mo1 N2 C8 65.3(7) . .
N2 Mo1 N3 C3 88.5(4) . .
S2 Mo1 N3 C3 52.3(5) . .
N1 Mo1 N3 C3 18.4(4) . .
S1 Mo1 N3 C3 -75.3(4) . .
S3 Mo1 N3 C3 -178.7(4) . .
Fe3 Mo1 N3 C3 168.2(3) . .
Fe1 Mo1 N3 C3 -64.8(5) . .
Fe2 Mo1 N3 C3 -127.2(4) . .
N2 Mo1 N3 C2 -18.0(4) . .
S2 Mo1 N3 C2 -54.2(5) . .
N1 Mo1 N3 C2 -88.1(4) . .
S1 Mo1 N3 C2 178.2(4) . .
S3 Mo1 N3 C2 74.8(4) . .
Fe3 Mo1 N3 C2 61.7(5) . .
Fe1 Mo1 N3 C2 -171.3(3) . .
Fe2 Mo1 N3 C2 126.3(3) . .
N2 Mo1 N3 C12 -144.8(7) . .
S2 Mo1 N3 C12 179.0(5) . .
N1 Mo1 N3 C12 145.1(7) . .
S1 Mo1 N3 C12 51.4(7) . .
S3 Mo1 N3 C12 -52.0(7) . .
Fe3 Mo1 N3 C12 -65.1(8) . .
Fe1 Mo1 N3 C12 61.9(8) . .
Fe2 Mo1 N3 C12 -0.5(7) . .
C3 N1 C1 N2 67.8(7) . .
C4 N1 C1 N2 -167.6(6) . .
Mo1 N1 C1 N2 -26.4(5) . .
C2 N2 C1 N1 -68.3(6) . .
C8 N2 C1 N1 167.6(6) . .
Mo1 N2 C1 N1 26.6(5) . .
C1 N2 C2 N3 69.0(6) . .
C8 N2 C2 N3 -166.8(5) . .
Mo1 N2 C2 N3 -25.9(5) . .
C3 N3 C2 N2 -68.2(6) . .
C12 N3 C2 N2 167.2(5) . .
Mo1 N3 C2 N2 25.8(5) . .
C1 N1 C3 N3 -67.9(6) . .
C4 N1 C3 N3 167.2(5) . .
Mo1 N1 C3 N3 26.7(5) . .
C2 N3 C3 N1 67.3(6) . .
C12 N3 C3 N1 -168.1(5) . .
Mo1 N3 C3 N1 -26.8(5) . .
C1 N1 C4 C5 163.1(8) . .
C3 N1 C4 C5 -74.8(9) . .
Mo1 N1 C4 C5 43.5(11) . .
C1 N1 C4 C6 -72.3(10) . .
C3 N1 C4 C6 49.8(9) . .
Mo1 N1 C4 C6 168.1(7) . .
C1 N1 C4 C7 45.2(8) . .
C3 N1 C4 C7 167.3(6) . .
Mo1 N1 C4 C7 -74.5(9) . .
C2 N2 C8 C11 -171.1(6) . .
C1 N2 C8 C11 -50.2(8) . .
Mo1 N2 C8 C11 69.5(8) . .
C2 N2 C8 C9 68.7(7) . .
C1 N2 C8 C9 -170.4(6) . .
Mo1 N2 C8 C9 -50.7(8) . .
C2 N2 C8 C10 -51.0(8) . .
C1 N2 C8 C10 69.9(8) . .
Mo1 N2 C8 C10 -170.4(5) . .
C3 N3 C12 C13 54.1(9) . .
C2 N3 C12 C13 174.9(8) . .
Mo1 N3 C12 C13 -65.4(10) . .
C3 N3 C12 C14 171.1(8) . .
C2 N3 C12 C14 -68.1(9) . .
Mo1 N3 C12 C14 51.6(10) . .
C3 N3 C12 C15 -68.0(9) . .
C2 N3 C12 C15 52.8(9) . .
Mo1 N3 C12 C15 172.5(6) . .
C21 O1 C20 C19 174.7(16) . .
Na1B O1 C20 C19 13(2) . .
C20 O1 C21 C22 161.8(16) . .
Na1B O1 C21 C22 -34.8(19) . .
